data_4034387
loop_
_publ_author_name
'Hoffmann, Hendrik'
'Mukanov, Diana'
'Ganschow, Michael'
'Rominger, Frank'
'Freudenberg, Jan'
'Bunz, Uwe H. F.'

_publ_section_title
;
 2,3-Dihalo- and 2,3,6,7-Tetrahaloanthracenes by Vollhardt Trimerization.
;
_journal_issue 15
_journal_name_full 'The Journal of organic chemistry'
_journal_page_first 9826
_journal_page_last 9834
_journal_paper_doi 10.1021/acs.joc.9b01567
_journal_volume 84
_journal_year 2019
_chemical_formula_sum 'C14 H6 Br4'
_chemical_formula_weight 493.83
_space_group_crystal_system monoclinic
_space_group_IT_number 14
_space_group_name_Hall '-P 2yn'
_space_group_name_H-M_alt 'P 1 21/n 1'
_atom_sites_solution_hydrogens geom
_audit_creation_method SHELXL-2018/3
_cell_angle_alpha 90
_cell_angle_beta 100.7707(11)
_cell_angle_gamma 90
_cell_formula_units_Z 2
_cell_length_a 6.3875(5)
_cell_length_b 15.8910(13)
_cell_length_c 6.5698(5)
_cell_measurement_reflns_used 3326
_cell_measurement_temperature 200(2)
_cell_measurement_theta_max 29.60
_cell_measurement_theta_min 2.56
_cell_volume 655.11(9)
_computing_cell_refinement 'Bruker SAINT'
_computing_data_collection 'Bruker APEX2'
_computing_data_reduction 'Bruker SAINT'
_computing_molecular_graphics 'Bruker SHELXTL'
_computing_publication_material 'Bruker SHELXTL'
_computing_structure_refinement 'SHELXL-2018/3 (Sheldrick, 2018)'
_computing_structure_solution 'SHELXT-2014 (Sheldrick 2014)'
_diffrn_ambient_temperature 200(2)
_diffrn_measured_fraction_theta_full 1.000
_diffrn_measured_fraction_theta_max 0.998
_diffrn_measurement_device_type 'Bruker APEX-II Quazar area detector'
_diffrn_measurement_method '\f and \w scans'
_diffrn_radiation_type MoK\a
_diffrn_radiation_wavelength 0.71073
_diffrn_reflns_av_R_equivalents 0.0183
_diffrn_reflns_av_unetI/netI 0.0193
_diffrn_reflns_Laue_measured_fraction_full 1.000
_diffrn_reflns_Laue_measured_fraction_max 0.998
_diffrn_reflns_limit_h_max 8
_diffrn_reflns_limit_h_min -6
_diffrn_reflns_limit_k_max 22
_diffrn_reflns_limit_k_min -20
_diffrn_reflns_limit_l_max 9
_diffrn_reflns_limit_l_min -9
_diffrn_reflns_number 5518
_diffrn_reflns_point_group_measured_fraction_full 1.000
_diffrn_reflns_point_group_measured_fraction_max 0.998
_diffrn_reflns_theta_full 25.242
_diffrn_reflns_theta_max 29.616
_diffrn_reflns_theta_min 2.563
_diffrn_source 'ImuS microsource'
_exptl_absorpt_coefficient_mu 12.262
_exptl_absorpt_correction_T_max 0.3357
_exptl_absorpt_correction_T_min 0.2521
_exptl_absorpt_correction_type multi-scan
_exptl_absorpt_process_details
;
Sheldrick, G. M. (2008). <i>SADABS</i>. University of G\"ottingen, Germany.
;
_exptl_crystal_colour yellow
_exptl_crystal_density_diffrn 2.503
_exptl_crystal_description plate
_exptl_crystal_F_000 460
_exptl_crystal_size_max 0.279
_exptl_crystal_size_mid 0.161
_exptl_crystal_size_min 0.120
_refine_diff_density_max 0.498
_refine_diff_density_min -0.430
_refine_diff_density_rms 0.088
_refine_ls_extinction_method none
_refine_ls_goodness_of_fit_ref 1.034
_refine_ls_hydrogen_treatment constr
_refine_ls_matrix_type full
_refine_ls_number_parameters 82
_refine_ls_number_reflns 1833
_refine_ls_number_restraints 0
_refine_ls_restrained_S_all 1.034
_refine_ls_R_factor_all 0.0229
_refine_ls_R_factor_gt 0.0193
_refine_ls_shift/su_max 0.001
_refine_ls_shift/su_mean 0.000
_refine_ls_structure_factor_coef Fsqd
_refine_ls_weighting_details 'w=1/[\s^2^(Fo^2^)+(0.0206P)^2^+0.5395P] where P=(Fo^2^+2Fc^2^)/3'
_refine_ls_weighting_scheme calc
_refine_ls_wR_factor_gt 0.0451
_refine_ls_wR_factor_ref 0.0462
_reflns_Friedel_coverage 0.000
_reflns_number_gt 1664
_reflns_number_total 1833
_reflns_threshold_expression 'I > 2\s(I)'
_cod_data_source_file jo9b01567_si_001.cif
_cod_data_source_block heh18
_cod_original_sg_symbol_H-M 'P 21/n'
_cod_database_code 4034387
_shelx_shelxl_version_number 2018/3
_shelx_space_group_comment
; 
The symmetry employed for this shelxl refinement is uniquely defined 
by the following loop, which should always be used as a source of 
symmetry information in preference to the above space-group names. 
They are only intended as comments. 
;
_shelx_estimated_absorpt_t_min 0.131
_shelx_estimated_absorpt_t_max 0.321

loop_
_space_group_symop_operation_xyz
'x, y, z'
'-x+1/2, y+1/2, -z+1/2'
'-x, -y, -z'
'x-1/2, -y-1/2, z-1/2'

loop_
_atom_site_label
_atom_site_type_symbol
_atom_site_fract_x
_atom_site_fract_y
_atom_site_fract_z
_atom_site_U_iso_or_equiv
_atom_site_adp_type
_atom_site_occupancy
_atom_site_site_symmetry_order
_atom_site_calc_flag
_atom_site_refinement_flags_posn
_atom_site_refinement_flags_adp
Br1 Br 0.37403(3) 0.73953(2) 0.37951(3) 0.02536(7) Uani 1 1 d . .
Br2 Br 0.82463(4) 0.63628(2) 0.34874(3) 0.02382(7) Uani 1 1 d . .
C11 C 0.3590(3) 0.63162(12) 0.7152(3) 0.0182(4) Uani 1 1 d . .
H11 H 0.232715 0.662000 0.723245 0.022 Uiso 1 1 calc R U
C12 C 0.4729(3) 0.65126(12) 0.5657(3) 0.0179(4) Uani 1 1 d . .
C13 C 0.6626(3) 0.60621(12) 0.5514(3) 0.0174(4) Uani 1 1 d . .
C14 C 0.7331(3) 0.54262(12) 0.6859(3) 0.0182(4) Uani 1 1 d . .
H14 H 0.859629 0.513073 0.674149 0.022 Uiso 1 1 calc R U
C15 C 0.6178(3) 0.52012(12) 0.8445(3) 0.0166(4) Uani 1 1 d . .
C16 C 0.6858(3) 0.45496(12) 0.9846(3) 0.0183(4) Uani 1 1 d . .
H16 H 0.811057 0.424327 0.974024 0.022 Uiso 1 1 calc R U
C17 C 0.5717(3) 0.43427(12) 1.1403(3) 0.0170(4) Uani 1 1 d . .

loop_
_atom_site_aniso_label
_atom_site_aniso_U_11
_atom_site_aniso_U_22
_atom_site_aniso_U_33
_atom_site_aniso_U_23
_atom_site_aniso_U_13
_atom_site_aniso_U_12
Br1 0.02586(12) 0.02621(11) 0.02424(11) 0.01094(8) 0.00528(8) 0.00511(8)
Br2 0.02545(12) 0.02597(11) 0.02230(10) 0.00382(7) 0.01034(8) 0.00015(8)
C11 0.0180(9) 0.0172(9) 0.0189(9) 0.0003(7) 0.0017(7) 0.0017(7)
C12 0.0201(10) 0.0150(8) 0.0175(8) 0.0019(7) 0.0004(7) -0.0001(7)
C13 0.0193(9) 0.0181(9) 0.0151(8) -0.0014(7) 0.0041(7) -0.0033(7)
C14 0.0173(9) 0.0192(9) 0.0184(9) -0.0015(7) 0.0039(7) 0.0015(7)
C15 0.0184(9) 0.0158(8) 0.0156(8) -0.0010(7) 0.0033(7) 0.0007(7)
C16 0.0198(10) 0.0176(9) 0.0179(9) 0.0007(7) 0.0042(7) 0.0038(7)
C17 0.0189(10) 0.0157(8) 0.0159(8) -0.0007(7) 0.0021(7) 0.0004(7)

loop_
_atom_type_symbol
_atom_type_description
_atom_type_scat_dispersion_real
_atom_type_scat_dispersion_imag
_atom_type_scat_source
C C 0.0033 0.0016 'International Tables Vol C Tables 4.2.6.8 and 6.1.1.4'
H H 0.0000 0.0000 'International Tables Vol C Tables 4.2.6.8 and 6.1.1.4'
Br Br -0.2901 2.4595 'International Tables Vol C Tables 4.2.6.8 and 6.1.1.4'

loop_
_geom_angle_atom_site_label_1
_geom_angle_atom_site_label_2
_geom_angle_atom_site_label_3
_geom_angle
_geom_angle_site_symmetry_1
_geom_angle_site_symmetry_3
C12 C11 C17 120.44(19) . 3_667
C12 C11 H11 119.8 . .
C17 C11 H11 119.8 3_667 .
C11 C12 C13 120.45(17) . .
C11 C12 Br1 118.52(15) . .
C13 C12 Br1 121.03(14) . .
C14 C13 C12 120.82(18) . .
C14 C13 Br2 119.01(15) . .
C12 C13 Br2 120.15(14) . .
C13 C14 C15 120.35(18) . .
C13 C14 H14 119.8 . .
C15 C14 H14 119.8 . .
C16 C15 C14 121.72(18) . .
C16 C15 C17 119.45(17) . 3_667
C14 C15 C17 118.83(17) . 3_667
C15 C16 C17 120.92(18) . .
C15 C16 H16 119.5 . .
C17 C16 H16 119.5 . .
C16 C17 C11 121.26(18) . 3_667
C16 C17 C15 119.63(17) . 3_667
C11 C17 C15 119.11(18) 3_667 3_667

loop_
_geom_bond_atom_site_label_1
_geom_bond_atom_site_label_2
_geom_bond_distance
_geom_bond_site_symmetry_2
Br1 C12 1.8903(19) .
Br2 C13 1.8943(19) .
C11 C12 1.363(3) .
C11 C17 1.427(3) 3_667
C11 H11 0.9500 .
C12 C13 1.426(3) .
C13 C14 1.362(3) .
C14 C15 1.429(3) .
C14 H14 0.9500 .
C15 C16 1.399(3) .
C15 C17 1.431(3) 3_667
C16 C17 1.401(3) .
C16 H16 0.9500 .

loop_
_geom_torsion_atom_site_label_1
_geom_torsion_atom_site_label_2
_geom_torsion_atom_site_label_3
_geom_torsion_atom_site_label_4
_geom_torsion
_geom_torsion_site_symmetry_1
_geom_torsion_site_symmetry_4
C17 C11 C12 C13 0.1(3) 3_667 .
C17 C11 C12 Br1 -179.68(14) 3_667 .
C11 C12 C13 C14 0.3(3) . .
Br1 C12 C13 C14 -179.97(15) . .
C11 C12 C13 Br2 -178.00(15) . .
Br1 C12 C13 Br2 1.7(2) . .
C12 C13 C14 C15 -0.2(3) . .
Br2 C13 C14 C15 178.12(14) . .
C13 C14 C15 C16 179.81(18) . .
C13 C14 C15 C17 -0.2(3) . 3_667
C14 C15 C16 C17 179.44(18) . .
C17 C15 C16 C17 -0.5(3) 3_667 .
C15 C16 C17 C11 -179.47(18) . 3_667
C15 C16 C17 C15 0.5(3) . 3_667
